data_4316485
loop_
_publ_author_name
'Kenji Nomiya'
'Takuya Yoshida'
'Yoshitaka Sakai'
'Arisa Nanba'
'Shinichiro Tsuruta'

_publ_section_title
;
 Intercluster Compound between a
 Tetrakis{triphenylphosphinegold(I)}oxonium Cation and a Keggin
 Polyoxometalate (POM): Formation during the Course of Carboxylate
 Elimination of a Monomeric Triphenylphosphinegold(I) Carboxylate in the
 Presence of POMs
;
_journal_name_full 'Inorganic Chemistry'
_journal_page_first 8247
_journal_page_last 8254
_journal_paper_doi 10.1021/ic100530h
_journal_volume 49
_journal_year 2010
_chemical_formula_sum 'C144 H124 Au8 O44 P8 Si W12'
_chemical_formula_weight 6616.21
_chemical_name_systematic
; 
 ? 
;
_space_group_IT_number 15
_symmetry_cell_setting monoclinic
_symmetry_space_group_name_Hall '-C 2yc'
_symmetry_space_group_name_H-M 'C 1 2/c 1'
_atom_sites_solution_hydrogens geom
_atom_sites_solution_primary direct
_atom_sites_solution_secondary difmap
_audit_creation_method SHELXL-97
_cell_angle_alpha 90.00
_cell_angle_beta 107.659(2)
_cell_angle_gamma 90.00
_cell_formula_units_Z 4
_cell_length_a 28.6060(16)
_cell_length_b 19.0414(16)
_cell_length_c 32.434(2)
_cell_measurement_reflns_used 9829
_cell_measurement_temperature 90
_cell_measurement_theta_max 28.30
_cell_measurement_theta_min 2.27
_cell_volume 16834(2)
_computing_cell_refinement 'Bruker SMART'
_computing_data_collection 'Bruker SMART'
_computing_data_reduction 'Bruker SAINT'
_computing_molecular_graphics 'Bruker SHELXTL'
_computing_publication_material 'Bruker SHELXTL'
_computing_structure_refinement 'SHELXL-97 (Sheldrick, 1997)'
_computing_structure_solution 'SHELXS-97 (Sheldrick, 1990)'
_diffrn_ambient_temperature 90
_diffrn_detector_area_resol_mean 8.366
_diffrn_measured_fraction_theta_full 0.998
_diffrn_measured_fraction_theta_max 0.998
_diffrn_measurement_device_type 'CCD area detector'
_diffrn_measurement_method 'phi and omega scans'
_diffrn_radiation_monochromator graphite
_diffrn_radiation_source 'fine-focus sealed tube'
_diffrn_radiation_type MoK\a
_diffrn_radiation_wavelength 0.71073
_diffrn_reflns_av_R_equivalents 0.0437
_diffrn_reflns_av_sigmaI/netI 0.0438
_diffrn_reflns_limit_h_max 38
_diffrn_reflns_limit_h_min -38
_diffrn_reflns_limit_k_max 16
_diffrn_reflns_limit_k_min -25
_diffrn_reflns_limit_l_max 43
_diffrn_reflns_limit_l_min -43
_diffrn_reflns_number 78656
_diffrn_reflns_theta_full 28.33
_diffrn_reflns_theta_max 28.33
_diffrn_reflns_theta_min 1.30
_exptl_absorpt_coefficient_mu 15.253
_exptl_absorpt_correction_T_max 0.3406
_exptl_absorpt_correction_T_min 0.1940
_exptl_absorpt_correction_type empirical
_exptl_absorpt_process_details
;
SADABS; Sheldrick 1996
;
_exptl_crystal_colour pale-yellow
_exptl_crystal_density_diffrn 2.610
_exptl_crystal_density_meas 0
_exptl_crystal_density_method 'not measured'
_exptl_crystal_description granular
_exptl_crystal_F_000 11976
_exptl_crystal_size_max 0.16
_exptl_crystal_size_mid 0.13
_exptl_crystal_size_min 0.09
_refine_diff_density_max 12.767
_refine_diff_density_min -3.048
_refine_diff_density_rms 0.813
_refine_ls_extinction_method none
_refine_ls_goodness_of_fit_ref 1.159
_refine_ls_hydrogen_treatment mixed
_refine_ls_matrix_type full
_refine_ls_number_parameters 997
_refine_ls_number_reflns 20950
_refine_ls_number_restraints 2610
_refine_ls_restrained_S_all 1.112
_refine_ls_R_factor_all 0.0671
_refine_ls_R_factor_gt 0.0549
_refine_ls_shift/su_max 0.002
_refine_ls_shift/su_mean 0.000
_refine_ls_structure_factor_coef Fsqd
_refine_ls_weighting_details 'calc w=1/[\s^2^(Fo^2^)+(0.0558P)^2^+1095.1697P] where P=(Fo^2^+2Fc^2^)/3'
_refine_ls_weighting_scheme calc
_refine_ls_wR_factor_gt 0.1386
_refine_ls_wR_factor_ref 0.1476
_reflns_number_gt 17971
_reflns_number_total 20950
_reflns_threshold_expression >2sigma(I)
_cod_data_source_file ic100530h_si_003.cif
_cod_data_source_block ty10s
_cod_depositor_comments
;
The following automatic conversions were performed:

'_symmetry_cell_setting' value 'Monoclinic' changed to 'monoclinic'
according to the built-in table from CIF Core dictionary named
'cif_core.dic' version 2.4.1 from 2010-06-29.

Automatic conversion script
Id: cif_fix_values 1646 2011-03-28 12:23:43Z adriana 
;
_cod_database_code 4316485

loop_
_symmetry_equiv_pos_as_xyz
'x, y, z'
'-x, y, -z+1/2'
'x+1/2, y+1/2, z'
'-x+1/2, y+1/2, -z+1/2'
'-x, -y, -z'
'x, -y, z-1/2'
'-x+1/2, -y+1/2, -z'
'x+1/2, -y+1/2, z-1/2'

loop_
_atom_site_label
_atom_site_type_symbol
_atom_site_fract_x
_atom_site_fract_y
_atom_site_fract_z
_atom_site_U_iso_or_equiv
_atom_site_adp_type
_atom_site_occupancy
_atom_site_symmetry_multiplicity
_atom_site_calc_flag
_atom_site_refinement_flags
_atom_site_disorder_assembly
_atom_site_disorder_group
Au4 Au 0.788284(15) 1.00404(2) 0.543053(14) 0.01553(9) Uani 1 1 d U . .
Au3 Au 0.866709(17) 1.09544(2) 0.626867(14) 0.01959(10) Uani 1 1 d U . .
Au2 Au 0.866666(15) 0.89591(2) 0.622786(14) 0.01655(10) Uani 1 1 d U . .
Au1 Au 0.792686(16) 0.99673(3) 0.634036(15) 0.01979(10) Uani 1 1 d U . .
C1 C 0.8770(6) 1.2146(8) 0.7068(4) 0.033(3) Uani 1 1 d U . .
C2 C 0.9498(7) 0.7524(10) 0.7810(5) 0.046(4) Uani 1 1 d U . .
H2 H 0.9628 0.7125 0.7983 0.055 Uiso 1 1 calc R . .
C3 C 0.9198(8) 1.2417(11) 0.7339(6) 0.056(4) Uani 1 1 d U . .
H3 H 0.9447 1.2597 0.7230 0.067 Uiso 1 1 calc R . .
C4 C 0.9516(5) 0.8153(9) 0.8004(5) 0.035(3) Uani 1 1 d U . .
H4 H 0.9659 0.8206 0.8308 0.042 Uiso 1 1 calc R . .
C5 C 0.9165(5) 1.2599(7) 0.6386(4) 0.023(2) Uani 1 1 d U . .
C6 C 0.9324(7) 0.8699(10) 0.7752(6) 0.055(4) Uani 1 1 d U . .
H6 H 0.9317 0.9142 0.7884 0.066 Uiso 1 1 calc R . .
C7 C 0.9534(5) 1.2297(7) 0.6265(4) 0.026(3) Uani 1 1 d U . .
H7 H 0.9546 1.1800 0.6241 0.031 Uiso 1 1 calc R . .
C8 C 0.9130(7) 0.8648(10) 0.7297(6) 0.051(4) Uani 1 1 d U . .
H8 H 0.9023 0.9054 0.7123 0.061 Uiso 1 1 calc R . .
C9 C 0.9145(5) 1.3328(8) 0.6423(5) 0.031(3) Uani 1 1 d U . .
H9 H 0.8892 1.3537 0.6514 0.037 Uiso 1 1 calc R . .
C10 C 0.8022(6) 0.8862(9) 0.7999(5) 0.042(4) Uani 1 1 d U . .
H10 H 0.8151 0.8651 0.8275 0.051 Uiso 1 1 calc R . .
C11 C 0.8119(4) 1.2457(6) 0.6212(4) 0.020(2) Uani 1 1 d U . .
C12 C 0.8247(6) 0.9454(10) 0.7893(5) 0.045(4) Uani 1 1 d U . .
H12 H 0.8540 0.9640 0.8088 0.054 Uiso 1 1 calc R . .
C13 C 0.7861(5) 1.2220(7) 0.5794(4) 0.023(2) Uani 1 1 d U . .
H13 H 0.7997 1.1851 0.5670 0.027 Uiso 1 1 calc R . .
C14 C 0.9253(10) 1.2415(14) 0.7792(8) 0.077(6) Uani 1 1 d U . .
H14 H 0.9549 1.2591 0.7987 0.093 Uiso 1 1 calc R . .
C15 C 0.7907(6) 1.2988(8) 0.6383(5) 0.032(3) Uani 1 1 d U . .
H15 H 0.8068 1.3155 0.6666 0.039 Uiso 1 1 calc R . .
C16 C 0.8900(8) 1.2172(11) 0.7952(6) 0.059(5) Uani 1 1 d U . .
H16 H 0.8939 1.2204 0.8253 0.071 Uiso 1 1 calc R . .
C17 C 0.8425(6) 1.1831(9) 0.7228(5) 0.039(3) Uani 1 1 d U . .
H17 H 0.8157 1.1587 0.7035 0.047 Uiso 1 1 calc R . .
C18 C 0.9897(6) 1.2709(9) 0.6175(5) 0.036(3) Uani 1 1 d U . .
H18 H 1.0156 1.2493 0.6096 0.044 Uiso 1 1 calc R . .
C19 C 0.7417(5) 1.2506(8) 0.5557(5) 0.033(3) Uani 1 1 d U . .
H19 H 0.7256 1.2343 0.5272 0.040 Uiso 1 1 calc R . .
C20 C 0.9876(6) 1.3427(9) 0.6204(5) 0.041(3) Uani 1 1 d U . .
H20 H 1.0119 1.3710 0.6140 0.049 Uiso 1 1 calc R . .
C21 C 0.7085(5) 1.1305(8) 0.6494(5) 0.033(3) Uani 1 1 d U . .
H21 H 0.7232 1.1270 0.6268 0.040 Uiso 1 1 calc R . .
C22 C 0.6045(6) 0.8664(10) 0.5894(6) 0.045(4) Uani 1 1 d U . .
H22 H 0.5770 0.8402 0.5728 0.054 Uiso 1 1 calc R . .
C23 C 0.7129(5) 1.0765(7) 0.6796(4) 0.025(3) Uani 1 1 d U . .
C24 C 0.6419(6) 0.7933(8) 0.4936(5) 0.037(3) Uani 1 1 d U . .
H24 H 0.6263 0.7493 0.4939 0.045 Uiso 1 1 calc R . .
C25 C 0.6818(6) 1.1897(8) 0.6538(5) 0.038(3) Uani 1 1 d U . .
H25 H 0.6766 1.2258 0.6328 0.046 Uiso 1 1 calc R . .
C26 C 0.6673(7) 1.1434(10) 0.7170(6) 0.047(4) Uani 1 1 d U . .
H26 H 0.6531 1.1478 0.7398 0.056 Uiso 1 1 calc R . .
C27 C 0.6928(6) 1.0825(9) 0.7133(5) 0.038(3) Uani 1 1 d U . .
H27 H 0.6964 1.0455 0.7337 0.046 Uiso 1 1 calc R . .
C28 C 0.8030(6) 0.9765(10) 0.7492(5) 0.044(4) Uani 1 1 d U . .
H28 H 0.8174 1.0175 0.7416 0.053 Uiso 1 1 calc R . .
C29 C 0.7614(5) 0.9493(7) 0.7205(4) 0.024(2) Uani 1 1 d U . .
C30 C 0.7406(6) 0.8886(8) 0.7323(5) 0.034(3) Uani 1 1 d U . .
H30 H 0.7117 0.8685 0.7133 0.041 Uiso 1 1 calc R . .
C31 C 0.7628(6) 0.8593(9) 0.7716(5) 0.040(3) Uani 1 1 d U . .
H31 H 0.7494 0.8173 0.7791 0.048 Uiso 1 1 calc R . .
C32 C 0.6369(5) 0.9712(9) 0.6280(5) 0.037(3) Uani 1 1 d U . .
H32 H 0.6324 1.0168 0.6382 0.045 Uiso 1 1 calc R . .
C33 C 0.5967(6) 0.9330(10) 0.6031(5) 0.042(4) Uani 1 1 d U . .
H33 H 0.5646 0.9522 0.5956 0.050 Uiso 1 1 calc R . .
C34 C 0.6842(5) 0.9419(7) 0.6379(4) 0.023(2) Uani 1 1 d U . .
C35 C 0.6908(5) 0.8760(8) 0.6225(5) 0.032(3) Uani 1 1 d U . .
H35 H 0.7229 0.8574 0.6278 0.039 Uiso 1 1 calc R . .
C36 C 0.6498(6) 0.8366(9) 0.5988(5) 0.039(3) Uani 1 1 d U . .
H36 H 0.6537 0.7902 0.5896 0.047 Uiso 1 1 calc R . .
C37 C 0.9103(5) 0.7999(7) 0.7116(4) 0.024(3) Uani 1 1 d U . .
C38 C 0.8020(6) 0.7476(9) 0.6799(5) 0.039(3) Uani 1 1 d U . .
H38 H 0.8183 0.7706 0.7063 0.047 Uiso 1 1 calc R . .
C39 C 0.9299(6) 0.7441(9) 0.7372(5) 0.039(3) Uani 1 1 d U . .
H39 H 0.9299 0.6990 0.7247 0.047 Uiso 1 1 calc R . .
C40 C 0.7566(6) 0.7171(10) 0.6747(6) 0.045(4) Uani 1 1 d U . .
H40 H 0.7420 0.7185 0.6974 0.053 Uiso 1 1 calc R . .
C41 C 0.9181(4) 0.7318(6) 0.6336(4) 0.019(2) Uani 1 1 d U . .
C42 C 0.9512(4) 0.7573(6) 0.6140(4) 0.019(2) Uani 1 1 d U . .
H42 H 0.9507 0.8058 0.6069 0.023 Uiso 1 1 calc R . .
C43 C 0.9174(5) 0.6583(7) 0.6427(4) 0.026(3) Uani 1 1 d U . .
H43 H 0.8946 0.6394 0.6558 0.031 Uiso 1 1 calc R . .
C44 C 0.9851(5) 0.6417(7) 0.6133(4) 0.028(3) Uani 1 1 d U . .
H44 H 1.0082 0.6115 0.6067 0.034 Uiso 1 1 calc R . .
C45 C 0.8001(5) 0.7134(8) 0.6085(5) 0.034(3) Uani 1 1 d U . .
H45 H 0.8146 0.7127 0.5857 0.041 Uiso 1 1 calc R . .
C46 C 0.9853(5) 0.7134(7) 0.6045(4) 0.024(3) Uani 1 1 d U . .
H46 H 1.0087 0.7321 0.5921 0.029 Uiso 1 1 calc R . .
C47 C 0.8239(4) 0.7453(6) 0.6476(4) 0.022(2) Uani 1 1 d U . .
C48 C 0.6877(5) 0.9219(6) 0.4929(4) 0.022(2) Uani 1 1 d U . .
C49 C 0.7156(5) 0.8605(7) 0.5050(4) 0.026(3) Uani 1 1 d U . .
H49 H 0.7504 0.8622 0.5136 0.031 Uiso 1 1 calc R . .
C50 C 0.6371(5) 0.9179(8) 0.4820(4) 0.027(3) Uani 1 1 d U . .
H50 H 0.6178 0.9591 0.4740 0.033 Uiso 1 1 calc R . .
C51 C 0.6911(7) 0.7970(9) 0.5039(5) 0.042(4) Uani 1 1 d U . .
H51 H 0.7097 0.7549 0.5107 0.051 Uiso 1 1 calc R . .
C52 C 0.6144(6) 0.8530(8) 0.4827(5) 0.035(3) Uani 1 1 d U . .
H52 H 0.5797 0.8504 0.4756 0.041 Uiso 1 1 calc R . .
C53 C 0.6784(5) 0.9979(7) 0.3996(4) 0.025(3) Uani 1 1 d U . .
H53 H 0.6471 0.9977 0.4043 0.030 Uiso 1 1 calc R . .
C54 C 0.7692(5) 0.9981(7) 0.3847(4) 0.025(3) Uani 1 1 d U . .
H54 H 0.8000 0.9980 0.3794 0.030 Uiso 1 1 calc R . .
C55 C 0.7207(4) 1.0038(6) 0.4346(4) 0.020(2) Uani 1 1 d U . .
C56 C 0.6818(5) 0.9924(7) 0.3581(4) 0.029(3) Uani 1 1 d U . .
H56 H 0.6526 0.9887 0.3345 0.035 Uiso 1 1 calc R . .
C57 C 0.7673(4) 1.0040(7) 0.4265(4) 0.022(2) Uani 1 1 d U . .
H57 H 0.7967 1.0083 0.4499 0.026 Uiso 1 1 calc R . .
C58 C 0.7263(5) 0.9922(7) 0.3504(4) 0.027(3) Uani 1 1 d U . .
H58 H 0.7278 0.9880 0.3217 0.033 Uiso 1 1 calc R . .
C59 C 0.6624(4) 1.1272(6) 0.4670(4) 0.022(2) Uani 1 1 d U . .
H59 H 0.6740 1.1303 0.4426 0.026 Uiso 1 1 calc R . .
C60 C 0.6314(5) 1.1779(7) 0.4737(4) 0.026(3) Uani 1 1 d U . .
H60 H 0.6206 1.2146 0.4532 0.031 Uiso 1 1 calc R . .
C61 C 0.6309(5) 1.1223(8) 0.5389(5) 0.034(3) Uani 1 1 d U . .
H61 H 0.6202 1.1208 0.5639 0.041 Uiso 1 1 calc R . .
C62 C 0.6619(5) 1.0695(7) 0.5322(4) 0.027(3) Uani 1 1 d U . .
H62 H 0.6724 1.0326 0.5526 0.032 Uiso 1 1 calc R . .
C63 C 0.6769(4) 1.0714(6) 0.4956(4) 0.019(2) Uani 1 1 d U . .
C64 C 0.6159(5) 1.1761(7) 0.5099(4) 0.027(3) Uani 1 1 d U . .
H64 H 0.5950 1.2119 0.5147 0.033 Uiso 1 1 calc R . .
C65 C 0.7212(5) 1.3032(8) 0.5738(5) 0.034(3) Uani 1 1 d U . .
H65 H 0.6900 1.3221 0.5586 0.041 Uiso 1 1 calc R . .
C66 C 0.7469(6) 1.3281(8) 0.6149(5) 0.037(3) Uani 1 1 d U . .
H66 H 0.7338 1.3660 0.6269 0.044 Uiso 1 1 calc R . .
C67 C 0.6626(6) 1.1976(9) 0.6875(5) 0.039(3) Uani 1 1 d U . .
H67 H 0.6463 1.2398 0.6905 0.047 Uiso 1 1 calc R . .
C68 C 0.8461(8) 1.1863(10) 0.7662(6) 0.053(4) Uani 1 1 d U . .
H68 H 0.8207 1.1688 0.7766 0.064 Uiso 1 1 calc R . .
C69 C 0.9492(5) 1.3746(8) 0.6328(5) 0.034(3) Uani 1 1 d U . .
H69 H 0.9474 1.4242 0.6345 0.041 Uiso 1 1 calc R . .
C70 C 0.9514(5) 0.6150(7) 0.6315(4) 0.030(3) Uani 1 1 d U . .
H70 H 0.9511 0.5660 0.6367 0.036 Uiso 1 1 calc R . .
C71 C 0.7324(6) 0.6839(9) 0.6352(6) 0.045(4) Uani 1 1 d U . .
H71 H 0.7012 0.6628 0.6307 0.054 Uiso 1 1 calc R . .
C72 C 0.7547(5) 0.6825(8) 0.6031(5) 0.035(3) Uani 1 1 d U . .
H72 H 0.7385 0.6598 0.5765 0.042 Uiso 1 1 calc R . .
O2 O 1.0249(5) 0.0094(7) 0.0513(5) 0.010(3) Uani 0.50 1 d PU . .
O3 O 1.0389(5) -0.0639(8) 0.0182(5) 0.011(3) Uani 0.50 1 d PU . .
O4 O 1.0311(5) 0.0731(8) 0.0092(4) 0.010(3) Uani 0.50 1 d PU . .
O5 O 0.9599(6) -0.0005(8) 0.0256(5) 0.012(3) Uani 0.50 1 d PU . .
O6 O 1.0326(4) -0.0503(6) 0.1149(5) 0.050(3) Uani 1 1 d U . .
O7 O 1.0243(4) 0.0878(6) 0.1057(5) 0.048(3) Uani 1 1 d U . .
O8 O 0.9680(4) 0.0185(5) 0.1493(3) 0.034(2) Uani 1 1 d U . .
O9 O 1.0285(5) 0.1757(8) 0.0455(4) 0.058(3) Uani 1 1 d U . .
O10 O 0.9831(4) 0.2710(5) -0.0174(3) 0.0260(19) Uani 1 1 d U . .
O11 O 0.9342(5) 0.1637(7) 0.0075(4) 0.053(3) Uani 1 1 d U . .
O12 O 0.9301(4) 0.0721(5) 0.0675(4) 0.049(3) Uani 1 1 d U . .
O13 O 0.8432(3) 0.1245(5) 0.0125(3) 0.029(2) Uani 1 1 d U . .
O14 O 0.9380(4) -0.0652(5) 0.0767(4) 0.048(3) Uani 1 1 d U . .
O15 O 0.8754(5) -0.0106(6) 0.0075(4) 0.052(3) Uani 1 1 d U . .
O16 O 0.8796(5) 0.0793(7) -0.0521(4) 0.059(3) Uani 1 1 d U . .
O17 O 0.8600(3) -0.1459(5) 0.0302(3) 0.031(2) Uani 1 1 d U . .
O18 O 0.9558(4) -0.1671(7) 0.0309(3) 0.053(3) Uani 1 1 d U . .
O19 O 0.8906(4) -0.1156(7) -0.0398(3) 0.053(3) Uani 1 1 d U . .
O20 O 0.8921(3) -0.1667(5) -0.1180(3) 0.034(2) Uani 1 1 d U . .
O21 O 0.8973(4) -0.0239(6) -0.0979(5) 0.047(3) Uani 1 1 d U . .
O22 O 0.8733(3) 0.1041(6) -0.1368(3) 0.032(2) Uani 1 1 d U . .
O23 O 0.9491(5) 0.1539(8) -0.0685(4) 0.061(3) Uani 1 1 d U . .
O1S O 0.6267(3) 0.0760(5) 0.2571(3) 0.029(2) Uani 1 1 d U . .
O1 O 0.8460(3) 0.9968(4) 0.6003(3) 0.0196(17) Uani 1 1 d U . .
P4 P 0.71861(10) 1.00317(15) 0.48960(9) 0.0154(5) Uani 1 1 d U . .
P2 P 0.88098(11) 0.79147(16) 0.65345(10) 0.0182(6) Uani 1 1 d U . .
P3 P 0.86956(12) 1.20517(17) 0.64944(10) 0.0213(6) Uani 1 1 d U . .
P1 P 0.73688(12) 0.99195(18) 0.66867(10) 0.0218(6) Uani 1 1 d U . .
Si1 Si 1.0000 0.0000 0.0000 0.0063(7) Uani 1 2 d SU . .
W1 W 0.905700(15) -0.09940(2) 0.020646(15) 0.01564(10) Uani 1 1 d U . .
W2 W 0.894163(15) 0.08468(2) 0.008679(15) 0.01552(10) Uani 1 1 d U . .
W3 W 0.979439(16) 0.01189(2) 0.101736(14) 0.01365(9) Uani 1 1 d U . .
W4 W 0.98814(2) 0.18426(2) -0.012493(16) 0.02012(11) Uani 1 1 d U . .
W5 W 0.914493(16) 0.07209(3) -0.092915(14) 0.01780(10) Uani 1 1 d U . .
W6 W 0.926635(16) -0.11203(3) -0.080661(15) 0.01719(10) Uani 1 1 d U . .

loop_
_atom_site_aniso_label
_atom_site_aniso_U_11
_atom_site_aniso_U_22
_atom_site_aniso_U_33
_atom_site_aniso_U_23
_atom_site_aniso_U_13
_atom_site_aniso_U_12
Au4 0.01370(18) 0.0136(2) 0.01663(19) 0.00007(15) 0.00070(15) 0.00133(15)
Au3 0.0267(2) 0.0122(2) 0.0186(2) -0.00059(16) 0.00489(17) -0.00483(17)
Au2 0.01499(19) 0.0118(2) 0.0194(2) 0.00139(16) 0.00008(15) -0.00198(15)
Au1 0.0177(2) 0.0193(2) 0.0194(2) 0.00244(17) 0.00116(16) -0.00102(17)
C1 0.045(6) 0.030(6) 0.023(5) 0.000(5) 0.008(5) -0.009(5)
C2 0.058(7) 0.046(7) 0.032(6) 0.004(6) 0.011(6) 0.004(6)
C3 0.066(8) 0.058(8) 0.042(7) 0.002(6) 0.012(6) -0.018(7)
C4 0.027(5) 0.051(7) 0.025(5) 0.003(5) 0.005(4) 0.010(5)
C5 0.029(5) 0.020(5) 0.021(5) 0.000(4) 0.007(4) -0.002(4)
C6 0.062(8) 0.045(7) 0.046(7) -0.012(6) 0.002(6) 0.016(6)
C7 0.025(5) 0.022(5) 0.028(5) -0.004(4) 0.003(4) -0.004(4)
C8 0.052(7) 0.038(7) 0.046(7) -0.003(6) -0.009(6) 0.013(6)
C9 0.031(5) 0.029(6) 0.036(6) -0.002(5) 0.014(5) -0.006(5)
C10 0.045(6) 0.047(7) 0.033(6) 0.009(5) 0.009(5) 0.013(6)
C11 0.025(5) 0.015(5) 0.023(5) 0.003(4) 0.011(4) -0.002(4)
C12 0.039(6) 0.057(7) 0.034(6) 0.005(6) 0.003(5) 0.001(6)
C13 0.031(5) 0.019(5) 0.021(5) -0.005(4) 0.014(4) -0.001(4)
C14 0.089(9) 0.075(9) 0.063(8) -0.002(7) 0.016(7) -0.015(7)
C15 0.043(6) 0.026(6) 0.031(6) -0.004(5) 0.014(5) -0.003(5)
C16 0.082(8) 0.055(8) 0.041(7) -0.001(6) 0.017(6) -0.011(7)
C17 0.041(6) 0.045(7) 0.033(6) 0.000(5) 0.011(5) -0.001(6)
C18 0.035(6) 0.038(6) 0.035(6) -0.013(5) 0.009(5) -0.010(5)
C19 0.032(6) 0.031(6) 0.031(6) 0.005(5) 0.002(5) -0.003(5)
C20 0.035(6) 0.041(7) 0.047(7) 0.006(6) 0.015(5) -0.006(5)
C21 0.037(6) 0.030(6) 0.032(6) 0.005(5) 0.009(5) 0.000(5)
C22 0.035(6) 0.053(7) 0.046(7) -0.006(6) 0.011(5) -0.011(6)
C23 0.024(5) 0.027(6) 0.024(5) 0.002(4) 0.008(4) -0.004(4)
C24 0.054(7) 0.025(6) 0.034(6) 0.002(5) 0.016(5) -0.013(5)
C25 0.044(6) 0.030(6) 0.043(6) 0.006(5) 0.017(5) 0.001(5)
C26 0.059(7) 0.046(7) 0.040(6) -0.007(6) 0.024(6) 0.002(6)
C27 0.045(6) 0.033(6) 0.036(6) 0.003(5) 0.013(5) 0.006(5)
C28 0.043(6) 0.047(7) 0.039(6) 0.005(6) 0.007(5) -0.004(6)
C29 0.026(5) 0.027(5) 0.018(5) 0.001(4) 0.006(4) 0.006(4)
C30 0.041(6) 0.032(6) 0.030(6) 0.004(5) 0.013(5) -0.005(5)
C31 0.047(7) 0.041(7) 0.033(6) 0.002(5) 0.014(5) 0.008(6)
C32 0.033(6) 0.038(6) 0.041(6) -0.003(5) 0.011(5) 0.000(5)
C33 0.034(6) 0.047(7) 0.044(7) -0.001(6) 0.011(5) -0.003(6)
C34 0.024(5) 0.029(6) 0.018(5) 0.000(4) 0.009(4) -0.009(4)
C35 0.033(6) 0.034(6) 0.029(5) -0.007(5) 0.007(5) -0.003(5)
C36 0.042(6) 0.045(7) 0.030(6) -0.014(5) 0.010(5) -0.013(6)
C37 0.025(5) 0.024(5) 0.021(5) 0.000(4) 0.003(4) 0.002(4)
C38 0.040(6) 0.039(7) 0.040(6) 0.001(5) 0.014(5) -0.007(5)
C39 0.049(7) 0.038(7) 0.029(6) 0.001(5) 0.010(5) 0.004(6)
C40 0.041(6) 0.048(7) 0.050(7) 0.002(6) 0.022(6) -0.005(6)
C41 0.021(5) 0.013(5) 0.020(5) 0.002(4) 0.002(4) 0.000(4)
C42 0.024(5) 0.013(5) 0.018(5) 0.001(4) 0.001(4) -0.001(4)
C43 0.025(5) 0.021(5) 0.027(5) 0.002(4) 0.001(4) 0.001(4)
C44 0.028(5) 0.024(6) 0.027(5) 0.001(5) 0.000(4) 0.007(5)
C45 0.033(6) 0.030(6) 0.036(6) 0.004(5) 0.006(5) -0.007(5)
C46 0.029(5) 0.019(5) 0.024(5) -0.004(4) 0.006(4) 0.001(4)
C47 0.024(5) 0.012(5) 0.027(5) 0.004(4) 0.002(4) -0.002(4)
C48 0.029(5) 0.014(5) 0.021(5) -0.002(4) 0.006(4) -0.003(4)
C49 0.034(5) 0.025(6) 0.022(5) -0.001(4) 0.015(4) 0.002(5)
C50 0.028(5) 0.026(6) 0.025(5) 0.001(4) 0.004(4) -0.008(5)
C51 0.058(7) 0.030(6) 0.040(6) 0.001(5) 0.017(6) 0.003(6)
C52 0.038(6) 0.034(6) 0.032(6) 0.004(5) 0.012(5) -0.012(5)
C53 0.021(5) 0.028(6) 0.022(5) 0.002(4) 0.001(4) 0.003(4)
C54 0.026(5) 0.023(5) 0.026(5) 0.004(4) 0.007(4) 0.004(4)
C55 0.023(5) 0.015(5) 0.019(5) -0.001(4) 0.004(4) 0.001(4)
C56 0.031(5) 0.031(6) 0.020(5) 0.002(5) -0.002(4) -0.004(5)
C57 0.019(5) 0.023(5) 0.022(5) 0.004(4) 0.003(4) 0.007(4)
C58 0.028(5) 0.028(6) 0.026(5) -0.003(5) 0.009(4) 0.003(5)
C59 0.020(5) 0.017(5) 0.022(5) 0.000(4) -0.002(4) -0.003(4)
C60 0.022(5) 0.028(6) 0.027(5) 0.000(5) 0.004(4) 0.003(4)
C61 0.033(6) 0.039(6) 0.032(6) 0.006(5) 0.014(5) 0.015(5)
C62 0.027(5) 0.025(6) 0.027(5) 0.003(4) 0.007(4) 0.008(5)
C63 0.016(4) 0.017(5) 0.024(5) -0.004(4) 0.006(4) -0.001(4)
C64 0.027(5) 0.025(6) 0.027(5) 0.003(5) 0.005(4) 0.013(5)
C65 0.032(6) 0.031(6) 0.044(6) 0.011(5) 0.019(5) -0.001(5)
C66 0.047(6) 0.027(6) 0.040(6) 0.007(5) 0.018(5) 0.007(5)
C67 0.037(6) 0.033(6) 0.044(6) -0.008(5) 0.009(5) 0.004(5)
C68 0.067(8) 0.052(8) 0.049(7) 0.009(6) 0.028(6) -0.005(6)
C69 0.032(6) 0.027(6) 0.044(6) 0.002(5) 0.015(5) -0.004(5)
C70 0.039(6) 0.016(5) 0.030(5) -0.001(4) 0.004(5) -0.003(5)
C71 0.040(6) 0.040(7) 0.055(7) 0.007(6) 0.015(6) -0.005(6)
C72 0.029(6) 0.031(6) 0.040(6) 0.001(5) 0.002(5) -0.008(5)
O2 0.010(5) 0.007(6) 0.011(5) 0.004(5) -0.001(4) 0.004(4)
O3 0.006(5) 0.013(6) 0.014(6) 0.001(5) 0.005(4) 0.004(5)
O4 0.009(5) 0.013(6) 0.011(5) 0.001(5) 0.005(4) 0.005(5)
O5 0.017(5) 0.005(5) 0.013(5) 0.000(5) 0.004(5) -0.003(5)
O6 0.033(5) 0.021(5) 0.103(7) 0.006(5) 0.032(5) 0.000(4)
O7 0.030(5) 0.025(5) 0.098(7) 0.011(5) 0.031(5) 0.008(4)
O8 0.062(6) 0.025(5) 0.023(4) 0.003(4) 0.026(4) 0.008(4)
O9 0.057(6) 0.089(7) 0.037(5) 0.020(5) 0.028(5) 0.047(5)
O10 0.040(5) 0.020(4) 0.023(4) 0.002(3) 0.016(4) 0.004(4)
O11 0.063(6) 0.067(6) 0.037(5) -0.023(5) 0.027(4) -0.048(5)
O12 0.050(5) 0.019(4) 0.050(5) 0.006(4) -0.028(4) -0.006(4)
O13 0.013(4) 0.033(5) 0.038(5) -0.016(4) 0.002(3) 0.005(3)
O14 0.046(5) 0.020(5) 0.048(5) 0.000(4) -0.028(4) 0.005(4)
O15 0.060(6) 0.023(5) 0.041(5) -0.003(4) -0.029(4) 0.003(4)
O16 0.075(6) 0.071(6) 0.044(5) -0.023(5) 0.036(5) -0.054(5)
O17 0.023(4) 0.037(5) 0.031(4) 0.014(4) 0.005(3) -0.014(4)
O18 0.050(5) 0.081(7) 0.032(5) 0.009(5) 0.018(4) 0.048(5)
O19 0.053(5) 0.080(7) 0.030(5) 0.017(5) 0.017(4) 0.049(5)
O20 0.022(4) 0.034(5) 0.044(5) -0.026(4) 0.009(4) -0.005(4)
O21 0.029(4) 0.033(5) 0.090(7) 0.014(5) 0.037(5) 0.008(4)
O22 0.016(4) 0.043(5) 0.034(5) 0.023(4) 0.004(3) 0.000(4)
O23 0.073(6) 0.079(7) 0.044(5) -0.021(5) 0.037(5) -0.049(6)
O1S 0.029(4) 0.033(5) 0.012(4) -0.008(3) -0.011(3) 0.012(4)
O1 0.021(4) 0.012(4) 0.022(4) 0.003(3) 0.001(3) -0.002(3)
P4 0.0161(13) 0.0110(13) 0.0163(13) 0.0015(10) 0.0011(10) 0.0027(10)
P2 0.0185(13) 0.0150(14) 0.0178(13) 0.0026(11) 0.0002(11) -0.0022(11)
P3 0.0311(16) 0.0166(15) 0.0161(13) -0.0016(11) 0.0068(12) -0.0046(13)
P1 0.0191(14) 0.0271(17) 0.0171(14) 0.0026(12) 0.0025(11) -0.0007(12)
Si1 0.0042(15) 0.0042(17) 0.0106(16) 0.0025(13) 0.0025(13) -0.0001(13)
W1 0.00911(18) 0.0170(2) 0.0217(2) 0.00742(17) 0.00605(16) 0.00098(16)
W2 0.00888(18) 0.0158(2) 0.0228(2) -0.00722(17) 0.00619(16) 0.00030(16)
W3 0.0176(2) 0.0130(2) 0.01246(19) -0.00063(15) 0.00781(16) 0.00144(16)
W4 0.0366(3) 0.0073(2) 0.0218(2) 0.00150(17) 0.0168(2) 0.00320(19)
W5 0.01313(19) 0.0209(2) 0.0148(2) 0.00740(17) -0.00268(16) -0.00371(17)
W6 0.01233(19) 0.0179(2) 0.0174(2) -0.00884(17) -0.00139(16) 0.00200(17)

loop_
_atom_type_symbol
_atom_type_description
_atom_type_scat_dispersion_real
_atom_type_scat_dispersion_imag
_atom_type_scat_source
C C 0.0033 0.0016 'International Tables Vol C Tables 4.2.6.8 and 6.1.1.4'
H H 0.0000 0.0000 'International Tables Vol C Tables 4.2.6.8 and 6.1.1.4'
O O 0.0106 0.0060 'International Tables Vol C Tables 4.2.6.8 and 6.1.1.4'
Si Si 0.0817 0.0704 'International Tables Vol C Tables 4.2.6.8 and 6.1.1.4'
P P 0.1023 0.0942 'International Tables Vol C Tables 4.2.6.8 and 6.1.1.4'
W W -0.8490 6.8722 'International Tables Vol C Tables 4.2.6.8 and 6.1.1.4'
Au Au -2.0133 8.8022 'International Tables Vol C Tables 4.2.6.8 and 6.1.1.4'

loop_
_geom_angle_atom_site_label_1
_geom_angle_atom_site_label_2
_geom_angle_atom_site_label_3
_geom_angle
_geom_angle_site_symmetry_1
_geom_angle_site_symmetry_3
_geom_angle_publ_flag
O1 Au4 P4 169.1(3) . . ?
O1 Au4 Au1 46.8(2) . . ?
P4 Au4 Au1 123.03(8) . . ?
O1 Au3 P3 166.2(2) . . ?
O1 Au3 Au1 47.3(2) . . ?
P3 Au3 Au1 122.87(9) . . ?
O1 Au2 P2 170.7(3) . . ?
O1 Au2 Au1 46.0(2) . . ?
P2 Au2 Au1 124.81(9) . . ?
O1 Au1 P1 177.7(2) . . ?
O1 Au1 Au3 45.8(2) . . ?
P1 Au1 Au3 136.48(9) . . ?
O1 Au1 Au4 45.4(2) . . ?
P1 Au1 Au4 134.27(8) . . ?
Au3 Au1 Au4 72.295(17) . . ?
O1 Au1 Au2 44.5(2) . . ?
P1 Au1 Au2 133.46(9) . . ?
Au3 Au1 Au2 80.991(18) . . ?
Au4 Au1 Au2 73.711(16) . . ?
C3 C1 C17 121.4(15) . . ?
C3 C1 P3 119.9(13) . . ?
C17 C1 P3 117.7(11) . . ?
C4 C2 C39 122.2(16) . . ?
C4 C2 H2 118.9 . . ?
C39 C2 H2 118.9 . . ?
C1 C3 C14 117.1(19) . . ?
C1 C3 H3 121.4 . . ?
C14 C3 H3 121.4 . . ?
C6 C4 C2 117.1(15) . . ?
C6 C4 H4 121.4 . . ?
C2 C4 H4 121.4 . . ?
C7 C5 C9 120.0(13) . . ?
C7 C5 P3 119.8(10) . . ?
C9 C5 P3 120.2(10) . . ?
C4 C6 C8 123.0(17) . . ?
C4 C6 H6 118.5 . . ?
C8 C6 H6 118.5 . . ?
C5 C7 C18 120.7(13) . . ?
C5 C7 H7 119.6 . . ?
C18 C7 H7 119.6 . . ?
C37 C8 C6 117.8(16) . . ?
C37 C8 H8 121.1 . . ?
C6 C8 H8 121.1 . . ?
C69 C9 C5 120.3(14) . . ?
C69 C9 H9 119.9 . . ?
C5 C9 H9 119.9 . . ?
C31 C10 C12 120.3(16) . . ?
C31 C10 H10 119.9 . . ?
C12 C10 H10 119.9 . . ?
C15 C11 C13 117.2(12) . . ?
C15 C11 P3 123.8(10) . . ?
C13 C11 P3 119.0(10) . . ?
C28 C12 C10 117.7(16) . . ?
C28 C12 H12 121.1 . . ?
C10 C12 H12 121.1 . . ?
C19 C13 C11 122.4(12) . . ?
C19 C13 H13 118.8 . . ?
C11 C13 H13 118.8 . . ?
C16 C14 C3 122(2) . . ?
C16 C14 H14 118.8 . . ?
C3 C14 H14 118.8 . . ?
C66 C15 C11 121.0(14) . . ?
C66 C15 H15 119.5 . . ?
C11 C15 H15 119.5 . . ?
C14 C16 C68 119.4(19) . . ?
C14 C16 H16 120.3 . . ?
C68 C16 H16 120.3 . . ?
C68 C17 C1 121.4(16) . . ?
C68 C17 H17 119.3 . . ?
C1 C17 H17 119.3 . . ?
C20 C18 C7 119.7(15) . . ?
C20 C18 H18 120.2 . . ?
C7 C18 H18 120.2 . . ?
C65 C19 C13 119.2(14) . . ?
C65 C19 H19 120.4 . . ?
C13 C19 H19 120.4 . . ?
C18 C20 C69 119.9(15) . . ?
C18 C20 H20 120.1 . . ?
C69 C20 H20 120.1 . . ?
C25 C21 C23 117.2(14) . . ?
C25 C21 H21 121.4 . . ?
C23 C21 H21 121.4 . . ?
C36 C22 C33 123.1(16) . . ?
C36 C22 H22 118.5 . . ?
C33 C22 H22 118.5 . . ?
C27 C23 C21 121.4(14) . . ?
C27 C23 P1 119.7(11) . . ?
C21 C23 P1 118.1(11) . . ?
C51 C24 C52 119.8(15) . . ?
C51 C24 H24 120.1 . . ?
C52 C24 H24 120.1 . . ?
C67 C25 C21 122.4(15) . . ?
C67 C25 H25 118.8 . . ?
C21 C25 H25 118.8 . . ?
C67 C26 C27 120.4(16) . . ?
C67 C26 H26 119.8 . . ?
C27 C26 H26 119.8 . . ?
C23 C27 C26 119.2(15) . . ?
C23 C27 H27 120.4 . . ?
C26 C27 H27 120.4 . . ?
C29 C28 C12 121.6(17) . . ?
C29 C28 H28 119.2 . . ?
C12 C28 H28 119.2 . . ?
C28 C29 C30 118.5(13) . . ?
C28 C29 P1 118.3(12) . . ?
C30 C29 P1 123.2(10) . . ?
C31 C30 C29 118.5(15) . . ?
C31 C30 H30 120.8 . . ?
C29 C30 H30 120.8 . . ?
C10 C31 C30 123.3(17) . . ?
C10 C31 H31 118.3 . . ?
C30 C31 H31 118.3 . . ?
C33 C32 C34 119.4(15) . . ?
C33 C32 H32 120.3 . . ?
C34 C32 H32 120.3 . . ?
C22 C33 C32 118.8(16) . . ?
C22 C33 H33 120.6 . . ?
C32 C33 H33 120.6 . . ?
C35 C34 C32 120.3(13) . . ?
C35 C34 P1 119.7(10) . . ?
C32 C34 P1 120.0(11) . . ?
C34 C35 C36 119.9(14) . . ?
C34 C35 H35 120.1 . . ?
C36 C35 H35 120.1 . . ?
C22 C36 C35 118.5(16) . . ?
C22 C36 H36 120.7 . . ?
C35 C36 H36 120.7 . . ?
C8 C37 C39 119.1(14) . . ?
C8 C37 P2 118.3(11) . . ?
C39 C37 P2 122.5(11) . . ?
C47 C38 C40 121.4(15) . . ?
C47 C38 H38 119.3 . . ?
C40 C38 H38 119.3 . . ?
C37 C39 C2 120.5(16) . . ?
C37 C39 H39 119.8 . . ?
C2 C39 H39 119.8 . . ?
C38 C40 C71 118.7(16) . . ?
C38 C40 H40 120.6 . . ?
C71 C40 H40 120.6 . . ?
C42 C41 C43 119.6(12) . . ?
C42 C41 P2 120.2(9) . . ?
C43 C41 P2 119.8(10) . . ?
C41 C42 C46 121.0(12) . . ?
C41 C42 H42 119.5 . . ?
C46 C42 H42 119.5 . . ?
C70 C43 C41 117.8(13) . . ?
C70 C43 H43 121.1 . . ?
C41 C43 H43 121.1 . . ?
C70 C44 C46 119.8(13) . . ?
C70 C44 H44 120.1 . . ?
C46 C44 H44 120.1 . . ?
C47 C45 C72 118.8(14) . . ?
C47 C45 H45 120.6 . . ?
C72 C45 H45 120.6 . . ?
C42 C46 C44 119.9(13) . . ?
C42 C46 H46 120.1 . . ?
C44 C46 H46 120.1 . . ?
C38 C47 C45 120.1(13) . . ?
C38 C47 P2 120.5(11) . . ?
C45 C47 P2 119.1(11) . . ?
C50 C48 C49 119.2(12) . . ?
C50 C48 P4 121.7(10) . . ?
C49 C48 P4 119.0(10) . . ?
C51 C49 C48 118.5(13) . . ?
C51 C49 H49 120.8 . . ?
C48 C49 H49 120.8 . . ?
C48 C50 C52 119.9(14) . . ?
C48 C50 H50 120.0 . . ?
C52 C50 H50 120.0 . . ?
C24 C51 C49 122.1(15) . . ?
C24 C51 H51 118.9 . . ?
C49 C51 H51 118.9 . . ?
C24 C52 C50 120.4(14) . . ?
C24 C52 H52 119.8 . . ?
C50 C52 H52 119.8 . . ?
C56 C53 C55 120.0(12) . . ?
C56 C53 H53 120.0 . . ?
C55 C53 H53 120.0 . . ?
C57 C54 C58 120.4(12) . . ?
C57 C54 H54 119.8 . . ?
C58 C54 H54 119.8 . . ?
C53 C55 C57 118.6(11) . . ?
C53 C55 P4 121.7(10) . . ?
C57 C55 P4 119.4(9) . . ?
C58 C56 C53 121.5(12) . . ?
C58 C56 H56 119.3 . . ?
C53 C56 H56 119.3 . . ?
C54 C57 C55 119.7(11) . . ?
C54 C57 H57 120.1 . . ?
C55 C57 H57 120.1 . . ?
C56 C58 C54 119.8(13) . . ?
C56 C58 H58 120.1 . . ?
C54 C58 H58 120.1 . . ?
C60 C59 C63 120.8(12) . . ?
C60 C59 H59 119.6 . . ?
C63 C59 H59 119.6 . . ?
C59 C60 C64 120.5(13) . . ?
C59 C60 H60 119.7 . . ?
C64 C60 H60 119.7 . . ?
C64 C61 C62 120.6(13) . . ?
C64 C61 H61 119.7 . . ?
C62 C61 H61 119.7 . . ?
C63 C62 C61 119.5(13) . . ?
C63 C62 H62 120.2 . . ?
C61 C62 H62 120.2 . . ?
C62 C63 C59 119.0(12) . . ?
C62 C63 P4 117.4(10) . . ?
C59 C63 P4 123.5(10) . . ?
C61 C64 C60 119.5(13) . . ?
C61 C64 H64 120.3 . . ?
C60 C64 H64 120.3 . . ?
C19 C65 C66 119.0(14) . . ?
C19 C65 H65 120.5 . . ?
C66 C65 H65 120.5 . . ?
C15 C66 C65 121.2(15) . . ?
C15 C66 H66 119.4 . . ?
C65 C66 H66 119.4 . . ?
C25 C67 C26 119.3(15) . . ?
C25 C67 H67 120.3 . . ?
C26 C67 H67 120.3 . . ?
C17 C68 C16 117.6(17) . . ?
C17 C68 H68 121.2 . . ?
C16 C68 H68 121.2 . . ?
C9 C69 C20 119.4(15) . . ?
C9 C69 H69 120.3 . . ?
C20 C69 H69 120.3 . . ?
C44 C70 C43 121.8(13) . . ?
C44 C70 H70 119.1 . . ?
C43 C70 H70 119.1 . . ?
C72 C71 C40 119.1(15) . . ?
C72 C71 H71 120.4 . . ?
C40 C71 H71 120.4 . . ?
C71 C72 C45 121.9(15) . . ?
C71 C72 H72 119.1 . . ?
C45 C72 H72 119.1 . . ?
Si1 O2 O5 55.9(6) . . ?
Si1 O2 W3 123.4(7) . . ?
O5 O2 W3 67.5(7) . . ?
Si1 O2 W5 121.7(8) . 5_755 ?
O5 O2 W5 131.1(9) . 5_755 ?
W3 O2 W5 94.5(5) . 5_755 ?
Si1 O2 W6 121.2(7) . 5_755 ?
O5 O2 W6 130.9(8) . 5_755 ?
W3 O2 W6 94.6(5) . 5_755 ?
W5 O2 W6 94.1(5) 5_755 5_755 ?
Si1 O3 W2 122.0(8) . 5_755 ?
Si1 O3 W5 121.7(8) . 5_755 ?
W2 O3 W5 95.6(5) 5_755 5_755 ?
Si1 O3 W4 120.8(7) . 5_755 ?
W2 O3 W4 95.1(5) 5_755 5_755 ?
W5 O3 W4 94.8(5) 5_755 5_755 ?
Si1 O4 W1 123.5(7) . 5_755 ?
Si1 O4 W6 122.1(7) . 5_755 ?
W1 O4 W6 96.2(5) 5_755 5_755 ?
Si1 O4 W4 119.3(7) . . ?
W1 O4 W4 94.6(5) 5_755 . ?
W6 O4 W4 94.2(5) 5_755 . ?
Si1 O5 O2 55.9(7) . . ?
Si1 O5 W3 123.9(8) . . ?
O2 O5 W3 67.9(7) . . ?
Si1 O5 W1 120.9(8) . . ?
O2 O5 W1 131.6(9) . . ?
W3 O5 W1 95.3(5) . . ?
Si1 O5 W2 120.4(8) . . ?
O2 O5 W2 131.1(9) . . ?
W3 O5 W2 95.3(5) . . ?
W1 O5 W2 94.0(5) . . ?
W3 O6 W5 137.4(7) . 5_755 ?
W6 O7 W3 136.9(7) 5_755 . ?
W6 O9 W4 139.2(8) 5_755 . ?
W4 O11 W2 137.1(7) . . ?
W2 O12 W3 138.5(8) . . ?
W1 O14 W3 137.3(7) . . ?
W2 O15 W1 138.4(7) . . ?
W5 O16 W2 137.6(8) . . ?
W1 O18 W4 137.1(7) . 5_755 ?
W1 O19 W6 135.1(7) . . ?
W6 O21 W5 139.2(7) . . ?
W5 O23 W4 136.9(8) . . ?
Au3 O1 Au2 132.5(4) . . ?
Au3 O1 Au4 111.1(4) . . ?
Au2 O1 Au4 116.0(4) . . ?
Au3 O1 Au1 86.9(3) . . ?
Au2 O1 Au1 89.5(3) . . ?
Au4 O1 Au1 87.8(3) . . ?
C48 P4 C55 103.2(6) . . ?
C48 P4 C63 105.0(6) . . ?
C55 P4 C63 108.7(6) . . ?
C48 P4 Au4 107.6(4) . . ?
C55 P4 Au4 119.0(4) . . ?
C63 P4 Au4 112.1(4) . . ?
C41 P2 C47 105.4(6) . . ?
C41 P2 C37 106.8(6) . . ?
C47 P2 C37 105.6(6) . . ?
C41 P2 Au2 117.2(4) . . ?
C47 P2 Au2 110.6(4) . . ?
C37 P2 Au2 110.5(5) . . ?
C11 P3 C1 106.5(7) . . ?
C11 P3 C5 105.8(6) . . ?
C1 P3 C5 106.1(6) . . ?
C11 P3 Au3 107.5(4) . . ?
C1 P3 Au3 114.5(5) . . ?
C5 P3 Au3 115.7(4) . . ?
C29 P1 C34 107.4(6) . . ?
C29 P1 C23 106.1(6) . . ?
C34 P1 C23 105.8(6) . . ?
C29 P1 Au1 110.8(4) . . ?
C34 P1 Au1 110.6(4) . . ?
C23 P1 Au1 115.7(4) . . ?
O5 Si1 O5 180.0(8) 5_755 . ?
O5 Si1 O2 111.9(7) 5_755 . ?
O5 Si1 O2 68.1(7) . . ?
O5 Si1 O2 68.1(7) 5_755 5_755 ?
O5 Si1 O2 111.9(7) . 5_755 ?
O2 Si1 O2 179.994(3) . 5_755 ?
O5 Si1 O4 69.8(7) 5_755 . ?
O5 Si1 O4 110.2(7) . . ?
O2 Si1 O4 70.7(7) . . ?
O2 Si1 O4 109.3(7) 5_755 . ?
O5 Si1 O4 110.2(7) 5_755 5_755 ?
O5 Si1 O4 69.8(7) . 5_755 ?
O2 Si1 O4 109.3(7) . 5_755 ?
O2 Si1 O4 70.7(7) 5_755 5_755 ?
O4 Si1 O4 179.995(2) . 5_755 ?
O5 Si1 O3 108.8(7) 5_755 5_755 ?
O5 Si1 O3 71.2(7) . 5_755 ?
O2 Si1 O3 109.3(7) . 5_755 ?
O2 Si1 O3 70.7(7) 5_755 5_755 ?
O4 Si1 O3 72.8(7) . 5_755 ?
O4 Si1 O3 107.2(7) 5_755 5_755 ?
O5 Si1 O3 71.2(7) 5_755 . ?
O5 Si1 O3 108.8(7) . . ?
O2 Si1 O3 70.7(7) . . ?
O2 Si1 O3 109.3(7) 5_755 . ?
O4 Si1 O3 107.2(7) . . ?
O4 Si1 O3 72.8(7) 5_755 . ?
O3 Si1 O3 180.0(8) 5_755 . ?
O17 W1 O18 101.5(6) . . ?
O17 W1 O14 100.7(5) . . ?
O18 W1 O14 86.7(5) . . ?
O17 W1 O15 100.6(6) . . ?
O18 W1 O15 157.9(6) . . ?
O14 W1 O15 88.0(4) . . ?
O17 W1 O19 99.1(6) . . ?
O18 W1 O19 89.7(5) . . ?
O14 W1 O19 160.3(6) . . ?
O15 W1 O19 88.1(5) . . ?
O17 W1 O4 157.7(5) . 5_755 ?
O18 W1 O4 65.1(5) . 5_755 ?
O14 W1 O4 96.3(6) . 5_755 ?
O15 W1 O4 94.2(6) . 5_755 ?
O19 W1 O4 64.7(5) . 5_755 ?
O17 W1 O5 156.5(5) . . ?
O18 W1 O5 94.8(6) . . ?
O14 W1 O5 63.2(5) . . ?
O15 W1 O5 63.7(5) . . ?
O19 W1 O5 97.8(6) . . ?
O4 W1 O5 45.8(5) 5_755 . ?
O13 W2 O15 100.8(6) . . ?
O13 W2 O12 101.6(5) . . ?
O15 W2 O12 87.9(4) . . ?
O13 W2 O16 100.4(6) . . ?
O15 W2 O16 87.4(5) . . ?
O12 W2 O16 158.0(6) . . ?
O13 W2 O11 100.7(6) . . ?
O15 W2 O11 158.5(6) . . ?
O12 W2 O11 88.4(5) . . ?
O16 W2 O11 88.1(5) . . ?
O13 W2 O3 156.9(5) . 5_755 ?
O15 W2 O3 95.1(6) . 5_755 ?
O12 W2 O3 95.6(6) . 5_755 ?
O16 W2 O3 63.5(5) . 5_755 ?
O11 W2 O3 64.2(5) . 5_755 ?
O13 W2 O5 156.6(5) . . ?
O15 W2 O5 63.7(5) . . ?
O12 W2 O5 62.4(5) . . ?
O16 W2 O5 96.4(6) . . ?
O11 W2 O5 96.0(6) . . ?
O3 W2 O5 46.5(5) 5_755 . ?
O8 W3 O6 102.1(6) . . ?
O8 W3 O12 100.1(6) . . ?
O6 W3 O12 157.8(6) . . ?
O8 W3 O14 100.4(6) . . ?
O6 W3 O14 88.1(5) . . ?
O12 W3 O14 87.8(4) . . ?
O8 W3 O7 101.3(6) . . ?
O6 W3 O7 88.9(5) . . ?
O12 W3 O7 87.0(5) . . ?
O14 W3 O7 158.3(6) . . ?
O8 W3 O5 156.2(5) . . ?
O6 W3 O5 95.3(6) . . ?
O12 W3 O5 63.4(5) . . ?
O14 W3 O5 63.9(5) . . ?
O7 W3 O5 95.0(6) . . ?
O8 W3 O2 159.1(5) . . ?
O6 W3 O2 64.4(5) . . ?
O12 W3 O2 94.3(5) . . ?
O14 W3 O2 95.2(6) . . ?
O7 W3 O2 64.3(5) . . ?
O5 W3 O2 44.6(5) . . ?
O10 W4 O11 100.5(5) . . ?
O10 W4 O9 100.9(6) . . ?
O11 W4 O9 87.5(5) . . ?
O10 W4 O18 101.4(5) . 5_755 ?
O11 W4 O18 158.1(6) . 5_755 ?
O9 W4 O18 88.8(5) . 5_755 ?
O10 W4 O23 101.6(6) . . ?
O11 W4 O23 87.8(5) . . ?
O9 W4 O23 157.5(7) . . ?
O18 W4 O23 87.4(5) 5_755 . ?
O10 W4 O3 157.2(5) . 5_755 ?
O11 W4 O3 63.4(5) . 5_755 ?
O9 W4 O3 94.6(6) . 5_755 ?
O18 W4 O3 95.4(6) 5_755 5_755 ?
O23 W4 O3 63.7(5) . 5_755 ?
O10 W4 O4 155.7(5) . . ?
O11 W4 O4 96.5(6) . . ?
O9 W4 O4 62.4(5) . . ?
O18 W4 O4 62.8(5) 5_755 . ?
O23 W4 O4 96.3(6) . . ?
O3 W4 O4 47.1(5) 5_755 . ?
O22 W5 O23 101.7(6) . . ?
O22 W5 O21 100.6(5) . . ?
O23 W5 O21 157.8(6) . . ?
O22 W5 O16 100.7(6) . . ?
O23 W5 O16 88.2(5) . . ?
O21 W5 O16 87.1(5) . . ?
O22 W5 O6 101.4(5) . 5_755 ?
O23 W5 O6 87.8(5) . 5_755 ?
O21 W5 O6 88.4(5) . 5_755 ?
O16 W5 O6 158.0(6) . 5_755 ?
O22 W5 O3 157.5(5) . 5_755 ?
O23 W5 O3 64.4(6) . 5_755 ?
O21 W5 O3 94.2(6) . 5_755 ?
O16 W5 O3 63.0(5) . 5_755 ?
O6 W5 O3 95.9(5) 5_755 5_755 ?
O22 W5 O2 156.4(5) . 5_755 ?
O23 W5 O2 95.7(6) . 5_755 ?
O21 W5 O2 63.2(5) . 5_755 ?
O16 W5 O2 95.6(6) . 5_755 ?
O6 W5 O2 63.3(5) 5_755 5_755 ?
O3 W5 O2 46.0(5) 5_755 5_755 ?
O20 W6 O9 100.5(6) . 5_755 ?
O20 W6 O7 101.1(5) . 5_755 ?
O9 W6 O7 87.7(5) 5_755 5_755 ?
O20 W6 O21 103.2(6) . . ?
O9 W6 O21 156.3(6) 5_755 . ?
O7 W6 O21 88.7(5) 5_755 . ?
O20 W6 O19 99.0(6) . . ?
O9 W6 O19 88.2(5) 5_755 . ?
O7 W6 O19 159.9(6) 5_755 . ?
O21 W6 O19 87.2(5) . . ?
O20 W6 O4 155.7(5) . 5_755 ?
O9 W6 O4 63.8(6) 5_755 5_755 ?
O7 W6 O4 96.8(5) 5_755 5_755 ?
O21 W6 O4 93.4(6) . 5_755 ?
O19 W6 O4 63.8(5) . 5_755 ?
O20 W6 O2 158.4(5) . 5_755 ?
O9 W6 O2 94.5(6) 5_755 5_755 ?
O7 W6 O2 63.8(5) 5_755 5_755 ?
O21 W6 O2 63.1(5) . 5_755 ?
O19 W6 O2 96.9(6) . 5_755 ?
O4 W6 O2 46.0(5) 5_755 5_755 ?

loop_
_geom_bond_atom_site_label_1
_geom_bond_atom_site_label_2
_geom_bond_distance
_geom_bond_site_symmetry_2
_geom_bond_publ_flag
Au4 O1 2.081(8) . ?
Au4 P4 2.209(3) . ?
Au4 Au1 2.9186(6) . ?
Au3 O1 2.076(8) . ?
Au3 P3 2.207(3) . ?
Au3 Au1 2.8931(7) . ?
Au2 O1 2.077(8) . ?
Au2 P2 2.206(3) . ?
Au2 Au1 2.9607(7) . ?
Au1 O1 2.130(9) . ?
Au1 P1 2.215(3) . ?
C1 C3 1.37(2) . ?
C1 C17 1.38(2) . ?
C1 P3 1.816(14) . ?
C2 C4 1.35(2) . ?
C2 C39 1.37(2) . ?
C2 H2 0.9500 . ?
C3 C14 1.43(3) . ?
C3 H3 0.9500 . ?
C4 C6 1.33(2) . ?
C4 H4 0.9500 . ?
C5 C7 1.362(18) . ?
C5 C9 1.396(19) . ?
C5 P3 1.817(13) . ?
C6 C8 1.41(2) . ?
C6 H6 0.9500 . ?
C7 C18 1.40(2) . ?
C7 H7 0.9500 . ?
C8 C37 1.36(2) . ?
C8 H8 0.9500 . ?
C9 C69 1.377(19) . ?
C9 H9 0.9500 . ?
C10 C31 1.32(2) . ?
C10 C12 1.39(2) . ?
C10 H10 0.9500 . ?
C11 C15 1.379(19) . ?
C11 C13 1.407(17) . ?
C11 P3 1.801(13) . ?
C12 C28 1.39(2) . ?
C12 H12 0.9500 . ?
C13 C19 1.380(19) . ?
C13 H13 0.9500 . ?
C14 C16 1.35(3) . ?
C14 H14 0.9500 . ?
C15 C66 1.37(2) . ?
C15 H15 0.9500 . ?
C16 C68 1.45(3) . ?
C16 H16 0.9500 . ?
C17 C68 1.38(2) . ?
C17 H17 0.9500 . ?
C18 C20 1.37(2) . ?
C18 H18 0.9500 . ?
C19 C65 1.38(2) . ?
C19 H19 0.9500 . ?
C20 C69 1.42(2) . ?
C20 H20 0.9500 . ?
C21 C25 1.39(2) . ?
C21 C23 1.400(19) . ?
C21 H21 0.9500 . ?
C22 C36 1.36(2) . ?
C22 C33 1.38(2) . ?
C22 H22 0.9500 . ?
C23 C27 1.39(2) . ?
C23 P1 1.826(14) . ?
C24 C51 1.35(2) . ?
C24 C52 1.37(2) . ?
C24 H24 0.9500 . ?
C25 C67 1.37(2) . ?
C25 H25 0.9500 . ?
C26 C67 1.39(2) . ?
C26 C27 1.39(2) . ?
C26 H26 0.9500 . ?
C27 H27 0.9500 . ?
C28 C29 1.37(2) . ?
C28 H28 0.9500 . ?
C29 C30 1.41(2) . ?
C29 P1 1.807(13) . ?
C30 C31 1.36(2) . ?
C30 H30 0.9500 . ?
C31 H31 0.9500 . ?
C32 C33 1.39(2) . ?
C32 C34 1.41(2) . ?
C32 H32 0.9500 . ?
C33 H33 0.9500 . ?
C34 C35 1.39(2) . ?
C34 P1 1.807(13) . ?
C35 C36 1.41(2) . ?
C35 H35 0.9500 . ?
C36 H36 0.9500 . ?
C37 C39 1.36(2) . ?
C37 P2 1.823(13) . ?
C38 C47 1.38(2) . ?
C38 C40 1.39(2) . ?
C38 H38 0.9500 . ?
C39 H39 0.9500 . ?
C40 C71 1.41(2) . ?
C40 H40 0.9500 . ?
C41 C42 1.381(17) . ?
C41 C43 1.430(17) . ?
C41 P2 1.802(13) . ?
C42 C46 1.388(17) . ?
C42 H42 0.9500 . ?
C43 C70 1.40(2) . ?
C43 H43 0.9500 . ?
C44 C70 1.37(2) . ?
C44 C46 1.394(19) . ?
C44 H44 0.9500 . ?
C45 C47 1.384(19) . ?
C45 C72 1.388(19) . ?
C45 H45 0.9500 . ?
C46 H46 0.9500 . ?
C47 P2 1.813(13) . ?
C48 C50 1.382(18) . ?
C48 C49 1.402(18) . ?
C48 P4 1.803(13) . ?
C49 C51 1.39(2) . ?
C49 H49 0.9500 . ?
C50 C52 1.400(19) . ?
C50 H50 0.9500 . ?
C51 H51 0.9500 . ?
C52 H52 0.9500 . ?
C53 C56 1.382(19) . ?
C53 C55 1.389(16) . ?
C53 H53 0.9500 . ?
C54 C57 1.378(18) . ?
C54 C58 1.389(18) . ?
C54 H54 0.9500 . ?
C55 C57 1.434(17) . ?
C55 P4 1.803(13) . ?
C56 C58 1.37(2) . ?
C56 H56 0.9500 . ?
C57 H57 0.9500 . ?
C58 H58 0.9500 . ?
C59 C60 1.371(18) . ?
C59 C63 1.388(17) . ?
C59 H59 0.9500 . ?
C60 C64 1.373(19) . ?
C60 H60 0.9500 . ?
C61 C64 1.370(19) . ?
C61 C62 1.402(19) . ?
C61 H61 0.9500 . ?
C62 C63 1.380(18) . ?
C62 H62 0.9500 . ?
C63 P4 1.813(12) . ?
C64 H64 0.9500 . ?
C65 C66 1.40(2) . ?
C65 H65 0.9500 . ?
C66 H66 0.9500 . ?
C67 H67 0.9500 . ?
C68 H68 0.9500 . ?
C69 H69 0.9500 . ?
C70 H70 0.9500 . ?
C71 C72 1.37(2) . ?
C71 H71 0.9500 . ?
C72 H72 0.9500 . ?
O2 Si1 1.609(14) . ?
O2 O5 1.80(2) . ?
O2 W3 2.379(15) . ?
O2 W5 2.411(13) 5_755 ?
O2 W6 2.418(14) 5_755 ?
O3 Si1 1.634(14) . ?
O3 W2 2.366(14) 5_755 ?
O3 W5 2.389(14) 5_755 ?
O3 W4 2.409(15) 5_755 ?
O4 Si1 1.630(15) . ?
O4 W1 2.350(14) 5_755 ?
O4 W6 2.384(14) 5_755 ?
O4 W4 2.441(14) . ?
O5 Si1 1.609(15) . ?
O5 W3 2.371(15) . ?
O5 W1 2.413(14) . ?
O5 W2 2.416(15) . ?
O6 W3 1.871(11) . ?
O6 W5 1.904(11) 5_755 ?
O7 W6 1.881(11) 5_755 ?
O7 W3 1.910(11) . ?
O8 W3 1.676(9) . ?
O9 W6 1.880(11) 5_755 ?
O9 W4 1.891(12) . ?
O10 W4 1.662(9) . ?
O11 W4 1.888(11) . ?
O11 W2 1.898(11) . ?
O12 W2 1.889(10) . ?
O12 W3 1.894(10) . ?
O13 W2 1.683(8) . ?
O14 W1 1.888(10) . ?
O14 W3 1.907(10) . ?
O15 W2 1.888(11) . ?
O15 W1 1.889(11) . ?
O16 W5 1.889(11) . ?
O16 W2 1.891(12) . ?
O17 W1 1.683(8) . ?
O18 W1 1.881(10) . ?
O18 W4 1.901(11) 5_755 ?
O19 W1 1.900(11) . ?
O19 W6 1.911(11) . ?
O20 W6 1.674(9) . ?
O21 W6 1.883(11) . ?
O21 W5 1.887(12) . ?
O22 W5 1.663(9) . ?
O23 W5 1.886(12) . ?
O23 W4 1.911(12) . ?
Si1 O5 1.609(15) 5_755 ?
Si1 O2 1.609(14) 5_755 ?
Si1 O4 1.630(15) 5_755 ?
Si1 O3 1.634(14) 5_755 ?
W1 O4 2.350(14) 5_755 ?
W2 O3 2.366(14) 5_755 ?
W4 O18 1.901(11) 5_755 ?
W4 O3 2.409(15) 5_755 ?
W5 O6 1.903(11) 5_755 ?
W5 O3 2.389(14) 5_755 ?
W5 O2 2.411(13) 5_755 ?
W6 O9 1.880(11) 5_755 ?
W6 O7 1.881(11) 5_755 ?
W6 O4 2.384(14) 5_755 ?
W6 O2 2.418(14) 5_755 ?
